data_1100815
loop_
_publ_author_name
'Soleimannejad, Janet'
'White, Colin'

_publ_section_title
;
 A Convenient One-Pot Synthesis of a Functionalized-Arene Ruthenium
 Half-Sandwich Compound [RuCl~2~(\h^6^-C~6~H~5~OCH~2~CH~2~OH)]~2~
;
_journal_coden_ASTM ORGND7
_journal_issue 10
_journal_name_full Organometallics
_journal_page_first 2538
_journal_page_last 2541
_journal_paper_doi 10.1021/om049044x
_journal_volume 24
_chemical_formula_moiety 'C16 H20 Cl4 O4 Ru2'
_chemical_formula_sum 'C16 H20 Cl4 O4 Ru2'
_chemical_formula_weight 620.26
_chemical_name_systematic
;
 di-\m-chloro-bis{chloro(\h^6^-2-hydroxyethoxybenzene)ruthenium(II)}
;
_space_group_IT_number 2
_symmetry_cell_setting triclinic
_symmetry_space_group_name_Hall '-P 1'
_symmetry_space_group_name_H-M 'P -1'
_atom_sites_solution_hydrogens geom
_atom_sites_solution_primary direct
_atom_sites_solution_secondary difmap
_audit_creation_method SHELXL-97
_cell_angle_alpha 116.519(11)
_cell_angle_beta 108.648(9)
_cell_angle_gamma 91.492(8)
_cell_formula_units_Z 1
_cell_length_a 6.149(3)
_cell_length_b 9.548(4)
_cell_length_c 9.604(5)
_cell_measurement_reflns_used 25
_cell_measurement_temperature 150(2)
_cell_measurement_theta_max 28.37
_cell_measurement_theta_min 2.43
_cell_volume 468.4(4)
_computing_cell_refinement SMART
_computing_data_collection 'SMART (Bruker, 1997-2001)'
_computing_data_reduction 'SAINT (Bruker, 1999)'
_computing_molecular_graphics 'Bruker SHELXTL'
_computing_publication_material 'Bruker SHELXTL'
_computing_structure_refinement 'SHELXL-97 (Sheldrick, 1997)'
_computing_structure_solution 'SHELXS-97 (Sheldrick, 1990)'
_diffrn_ambient_temperature 150(2)
_diffrn_detector_area_resol_mean 100
_diffrn_measured_fraction_theta_full 0.978
_diffrn_measured_fraction_theta_max 0.978
_diffrn_measurement_device_type 'Bruker SMART1000'
_diffrn_measurement_method \w
_diffrn_radiation_monochromator graphite
_diffrn_radiation_source 'fine-focus sealed tube'
_diffrn_radiation_type MoK\a
_diffrn_radiation_wavelength 0.71073
_diffrn_reflns_av_R_equivalents 0.0619
_diffrn_reflns_av_sigmaI/netI 0.1160
_diffrn_reflns_limit_h_max 7
_diffrn_reflns_limit_h_min -4
_diffrn_reflns_limit_k_max 11
_diffrn_reflns_limit_k_min -10
_diffrn_reflns_limit_l_max 11
_diffrn_reflns_limit_l_min -11
_diffrn_reflns_number 2335
_diffrn_reflns_theta_full 24.99
_diffrn_reflns_theta_max 24.99
_diffrn_reflns_theta_min 2.43
_diffrn_standards_decay_% 0.00
_diffrn_standards_interval_count ?
_diffrn_standards_interval_time ?
_diffrn_standards_number 0
_exptl_absorpt_coefficient_mu 2.203
_exptl_absorpt_correction_T_max 0.8435
_exptl_absorpt_correction_T_min 0.7479
_exptl_absorpt_correction_type multi-scan
_exptl_absorpt_process_details sadabs
_exptl_crystal_colour red
_exptl_crystal_density_diffrn 2.199
_exptl_crystal_density_method 'not measured'
_exptl_crystal_description plate
_exptl_crystal_F_000 304
_exptl_crystal_size_max 0.14
_exptl_crystal_size_mid 0.12
_exptl_crystal_size_min 0.08
_refine_diff_density_max 1.358
_refine_diff_density_min -2.053
_refine_diff_density_rms 0.242
_refine_ls_extinction_method none
_refine_ls_goodness_of_fit_ref 0.950
_refine_ls_hydrogen_treatment constr
_refine_ls_matrix_type full
_refine_ls_number_parameters 118
_refine_ls_number_reflns 1622
_refine_ls_number_restraints 55
_refine_ls_restrained_S_all 0.936
_refine_ls_R_factor_all 0.1107
_refine_ls_R_factor_gt 0.0727
_refine_ls_shift/su_max 0.000
_refine_ls_shift/su_mean 0.000
_refine_ls_structure_factor_coef Fsqd
_refine_ls_weighting_details 'calc w=1/[\s^2^(Fo^2^)+(0.1129P)^2^+0.0000P] where P=(Fo^2^+2Fc^2^)/3'
_refine_ls_weighting_scheme calc
_refine_ls_wR_factor_gt 0.1678
_refine_ls_wR_factor_ref 0.1857
_reflns_number_gt 1101
_reflns_number_total 1622
_reflns_threshold_expression >2sigma(I)
_cod_data_source_file om049044xsi20050310_111611.cif
_cod_data_source_block iwh72jm
_cod_depositor_comments
;
The following automatic conversions were performed:
'_symmetry_cell_setting' value 'Triclinic' changed to 'triclinic'
according to '/home/saulius/struct/CIF-dictionaries/cif_core.dic'
dictionary named 'cif_core.dic' version 2.4.1 from
2010-06-29.

'_exptl_absorpt_correction_type' value 'Multi-scan' changed
to 'multi-scan' according to
'/home/saulius/struct/CIF-dictionaries/cif_core.dic' dictionary named
'cif_core.dic' version 2.4.1 from 2010-06-29.

Automatic conversion script
Id: cif_fix_enum 1527 2010-12-29 10:47:43Z saulius 
;
_cod_original_sg_symbol_H-M P-1
_cod_database_code 1100815

loop_
_symmetry_equiv_pos_as_xyz
'x, y, z'
'-x, -y, -z'

loop_
_atom_site_label
_atom_site_type_symbol
_atom_site_fract_x
_atom_site_fract_y
_atom_site_fract_z
_atom_site_U_iso_or_equiv
_atom_site_adp_type
_atom_site_occupancy
_atom_site_symmetry_multiplicity
_atom_site_calc_flag
_atom_site_refinement_flags
_atom_site_disorder_assembly
_atom_site_disorder_group
Ru1 Ru -0.38857(19) 0.21613(11) -0.39112(13) 0.0287(4) Uani 1 1 d . . .
Cl1 Cl -0.7314(6) 0.2265(4) -0.5901(4) 0.0432(9) Uani 1 1 d . . .
Cl2 Cl -0.3652(6) -0.0233(3) -0.6216(4) 0.0341(8) Uani 1 1 d . . .
O1 O -0.3051(17) 0.3242(11) -0.0039(12) 0.048(3) Uani 1 1 d . . .
O2 O -0.576(2) 0.1841(16) 0.1045(18) 0.085(4) Uani 1 1 d . . .
H2A H -0.6171 0.1944 0.1842 0.102 Uiso 1 1 d R . .
C1 C -0.338(3) 0.4410(15) -0.1688(15) 0.0407(18) Uani 1 1 d U . .
H1 H -0.4507 0.4936 -0.1276 0.049 Uiso 1 1 calc R . .
C2 C -0.273(3) 0.4668(15) -0.2882(15) 0.0416(18) Uani 1 1 d U . .
H2 H -0.3426 0.5384 -0.3241 0.050 Uiso 1 1 calc R . .
C3 C -0.118(3) 0.3945(15) -0.3496(16) 0.0427(18) Uani 1 1 d U . .
H3 H -0.0776 0.4132 -0.4282 0.051 Uiso 1 1 calc R . .
C4 C -0.015(3) 0.2870(15) -0.2936(16) 0.0440(18) Uani 1 1 d U . .
H4 H 0.0982 0.2351 -0.3347 0.053 Uiso 1 1 calc R . .
C5 C -0.073(3) 0.2577(15) -0.1839(16) 0.0423(18) Uani 1 1 d U . .
H5 H -0.0066 0.1828 -0.1523 0.051 Uiso 1 1 calc R . .
C6 C -0.234(2) 0.3382(14) -0.1158(15) 0.0401(18) Uani 1 1 d U . .
C7 C -0.227(3) 0.2048(19) 0.048(2) 0.060(3) Uani 1 1 d U . .
H7A H -0.2845 0.0960 -0.0489 0.072 Uiso 1 1 calc R . .
H7B H -0.0541 0.2249 0.0970 0.072 Uiso 1 1 calc R . .
C8 C -0.323(3) 0.2194(19) 0.171(2) 0.061(3) Uani 1 1 d U . .
H8A H -0.2663 0.3297 0.2657 0.073 Uiso 1 1 calc R . .
H8B H -0.2644 0.1457 0.2146 0.073 Uiso 1 1 calc R . .

loop_
_atom_site_aniso_label
_atom_site_aniso_U_11
_atom_site_aniso_U_22
_atom_site_aniso_U_33
_atom_site_aniso_U_23
_atom_site_aniso_U_13
_atom_site_aniso_U_12
Ru1 0.0384(7) 0.0212(5) 0.0290(6) 0.0150(4) 0.0117(4) -0.0029(4)
Cl1 0.047(2) 0.052(2) 0.045(2) 0.0347(17) 0.0171(17) 0.0091(16)
Cl2 0.0445(19) 0.0289(15) 0.0328(16) 0.0165(13) 0.0172(14) -0.0038(13)
O1 0.057(7) 0.050(6) 0.048(6) 0.034(5) 0.018(5) 0.000(5)
O2 0.100(11) 0.085(9) 0.096(10) 0.060(8) 0.044(9) 0.005(8)
C1 0.055(4) 0.028(3) 0.028(3) 0.010(3) 0.010(3) -0.012(3)
C2 0.055(4) 0.029(3) 0.030(3) 0.010(3) 0.010(3) -0.015(3)
C3 0.055(4) 0.031(3) 0.030(3) 0.009(3) 0.011(3) -0.017(3)
C4 0.053(4) 0.030(3) 0.031(3) 0.006(3) 0.009(3) -0.015(3)
C5 0.053(4) 0.028(3) 0.029(3) 0.007(3) 0.007(3) -0.013(3)
C6 0.054(4) 0.028(3) 0.027(3) 0.010(3) 0.009(3) -0.012(3)
C7 0.069(8) 0.057(7) 0.056(7) 0.040(6) 0.007(6) -0.014(6)
C8 0.070(8) 0.058(7) 0.056(7) 0.041(6) 0.007(6) -0.016(6)

loop_
_atom_type_symbol
_atom_type_description
_atom_type_scat_dispersion_real
_atom_type_scat_dispersion_imag
_atom_type_scat_source
C C 0.0033 0.0016 'International Tables Vol C Tables 4.2.6.8 and 6.1.1.4'
H H 0.0000 0.0000 'International Tables Vol C Tables 4.2.6.8 and 6.1.1.4'
Cl Cl 0.1484 0.1585 'International Tables Vol C Tables 4.2.6.8 and 6.1.1.4'
O O 0.0106 0.0060 'International Tables Vol C Tables 4.2.6.8 and 6.1.1.4'
Ru Ru -1.2594 0.8363 'International Tables Vol C Tables 4.2.6.8 and 6.1.1.4'

loop_
_geom_angle_atom_site_label_1
_geom_angle_atom_site_label_2
_geom_angle_atom_site_label_3
_geom_angle
_geom_angle_site_symmetry_1
_geom_angle_site_symmetry_3
_geom_angle_publ_flag
C2 Ru1 C4 67.0(6) . . ?
C2 Ru1 C5 80.0(5) . . ?
C4 Ru1 C5 36.5(5) . . ?
C2 Ru1 C3 35.9(5) . . ?
C4 Ru1 C3 39.0(5) . . ?
C5 Ru1 C3 68.6(5) . . ?
C2 Ru1 C1 39.2(5) . . ?
C4 Ru1 C1 79.8(6) . . ?
C5 Ru1 C1 67.6(6) . . ?
C3 Ru1 C1 68.2(5) . . ?
C2 Ru1 C6 68.0(5) . . ?
C4 Ru1 C6 67.0(5) . . ?
C5 Ru1 C6 37.9(5) . . ?
C3 Ru1 C6 80.5(5) . . ?
C1 Ru1 C6 36.8(5) . . ?
C2 Ru1 Cl1 89.1(4) . . ?
C4 Ru1 Cl1 140.7(4) . . ?
C5 Ru1 Cl1 168.5(4) . . ?
C3 Ru1 Cl1 104.5(4) . . ?
C1 Ru1 Cl1 101.5(4) . . ?
C6 Ru1 Cl1 133.8(4) . . ?
C2 Ru1 Cl2 135.6(4) . . ?
C4 Ru1 Cl2 89.4(4) . . ?
C5 Ru1 Cl2 103.5(4) . . ?
C3 Ru1 Cl2 103.3(4) . . ?
C1 Ru1 Cl2 169.2(4) . . ?
C6 Ru1 Cl2 137.6(4) . . ?
Cl1 Ru1 Cl2 86.85(13) . . ?
C2 Ru1 Cl2 142.5(4) . 2_454 ?
C4 Ru1 Cl2 130.6(4) . 2_454 ?
C5 Ru1 Cl2 98.9(3) . 2_454 ?
C3 Ru1 Cl2 167.3(4) . 2_454 ?
C1 Ru1 Cl2 105.4(3) . 2_454 ?
C6 Ru1 Cl2 88.0(3) . 2_454 ?
Cl1 Ru1 Cl2 87.44(12) . 2_454 ?
Cl2 Ru1 Cl2 81.50(12) . 2_454 ?
Ru1 Cl2 Ru1 98.50(12) . 2_454 ?
C6 O1 C7 119.1(12) . . ?
C8 O2 H2A 106.4 . . ?
C6 C1 C2 118.6(14) . . ?
C6 C1 Ru1 72.7(8) . . ?
C2 C1 Ru1 69.1(7) . . ?
C6 C1 H1 120.7 . . ?
C2 C1 H1 120.7 . . ?
Ru1 C1 H1 129.8 . . ?
C3 C2 C1 122.5(14) . . ?
C3 C2 Ru1 72.8(8) . . ?
C1 C2 Ru1 71.7(7) . . ?
C3 C2 H2 118.8 . . ?
C1 C2 H2 118.8 . . ?
Ru1 C2 H2 129.3 . . ?
C2 C3 C4 117.8(13) . . ?
C2 C3 Ru1 71.3(8) . . ?
C4 C3 Ru1 70.1(7) . . ?
C2 C3 H3 121.1 . . ?
C4 C3 H3 121.1 . . ?
Ru1 C3 H3 129.8 . . ?
C5 C4 C3 121.7(15) . . ?
C5 C4 Ru1 72.3(9) . . ?
C3 C4 Ru1 70.9(8) . . ?
C5 C4 H4 119.2 . . ?
C3 C4 H4 119.2 . . ?
Ru1 C4 H4 130.3 . . ?
C4 C5 C6 120.2(14) . . ?
C4 C5 Ru1 71.1(8) . . ?
C6 C5 Ru1 72.6(8) . . ?
C4 C5 H5 119.9 . . ?
C6 C5 H5 119.9 . . ?
Ru1 C5 H5 128.6 . . ?
O1 C6 C1 113.8(13) . . ?
O1 C6 C5 126.9(12) . . ?
C1 C6 C5 119.2(12) . . ?
O1 C6 Ru1 131.1(9) . . ?
C1 C6 Ru1 70.5(8) . . ?
C5 C6 Ru1 69.5(8) . . ?
C8 C7 O1 106.9(14) . . ?
C8 C7 H7A 110.3 . . ?
O1 C7 H7A 110.3 . . ?
C8 C7 H7B 110.3 . . ?
O1 C7 H7B 110.3 . . ?
H7A C7 H7B 108.6 . . ?
C7 C8 O2 112.7(13) . . ?
C7 C8 H8A 109.0 . . ?
O2 C8 H8A 109.0 . . ?
C7 C8 H8B 109.0 . . ?
O2 C8 H8B 109.0 . . ?
H8A C8 H8B 107.8 . . ?

loop_
_geom_bond_atom_site_label_1
_geom_bond_atom_site_label_2
_geom_bond_distance
_geom_bond_site_symmetry_2
_geom_bond_publ_flag
Ru1 C2 2.136(12) . ?
Ru1 C4 2.144(14) . ?
Ru1 C5 2.159(14) . ?
Ru1 C3 2.155(12) . ?
Ru1 C1 2.171(13) . ?
Ru1 C6 2.199(12) . ?
Ru1 Cl1 2.390(4) . ?
Ru1 Cl2 2.418(3) . ?
Ru1 Cl2 2.423(3) 2_454 ?
Cl2 Ru1 2.423(3) 2_454 ?
O1 C6 1.337(15) . ?
O1 C7 1.472(17) . ?
O2 C8 1.45(2) . ?
O2 H2A 0.8471 . ?
C1 C6 1.38(2) . ?
C1 C2 1.444(17) . ?
C1 H1 0.9500 . ?
C2 C3 1.32(2) . ?
C2 H2 0.9500 . ?
C3 C4 1.43(2) . ?
C3 H3 0.9500 . ?
C4 C5 1.349(18) . ?
C4 H4 0.9500 . ?
C5 C6 1.42(2) . ?
C5 H5 0.9500 . ?
C7 C8 1.43(2) . ?
C7 H7A 0.9900 . ?
C7 H7B 0.9900 . ?
C8 H8A 0.9900 . ?
C8 H8B 0.9900 . ?

loop_
_geom_hbond_atom_site_label_D
_geom_hbond_atom_site_label_H
_geom_hbond_atom_site_label_A
_geom_hbond_distance_DH
_geom_hbond_distance_HA
_geom_hbond_distance_DA
_geom_hbond_angle_DHA
_geom_hbond_site_symmetry_A
O2 H2A Cl1 0.85 2.38 3.230(14) 179.3 1_556

loop_
_geom_torsion_atom_site_label_1
_geom_torsion_atom_site_label_2
_geom_torsion_atom_site_label_3
_geom_torsion_atom_site_label_4
_geom_torsion
_geom_torsion_site_symmetry_1
_geom_torsion_site_symmetry_2
_geom_torsion_site_symmetry_3
_geom_torsion_site_symmetry_4
_geom_torsion_publ_flag
C2 Ru1 Cl2 Ru1 -173.4(6) . . . 2_454 ?
C4 Ru1 Cl2 Ru1 131.2(4) . . . 2_454 ?
C5 Ru1 Cl2 Ru1 97.2(4) . . . 2_454 ?
C3 Ru1 Cl2 Ru1 168.0(4) . . . 2_454 ?
C1 Ru1 Cl2 Ru1 130.9(18) . . . 2_454 ?
C6 Ru1 Cl2 Ru1 77.5(5) . . . 2_454 ?
Cl1 Ru1 Cl2 Ru1 -87.88(13) . . . 2_454 ?
Cl2 Ru1 Cl2 Ru1 0.0 2_454 . . 2_454 ?
C2 Ru1 C1 C6 -130.9(13) . . . . ?
C4 Ru1 C1 C6 -64.9(9) . . . . ?
C5 Ru1 C1 C6 -28.9(8) . . . . ?
C3 Ru1 C1 C6 -103.8(9) . . . . ?
Cl1 Ru1 C1 C6 155.0(8) . . . . ?
Cl2 Ru1 C1 C6 -65(2) . . . . ?
Cl2 Ru1 C1 C6 64.5(9) 2_454 . . . ?
C4 Ru1 C1 C2 65.9(9) . . . . ?
C5 Ru1 C1 C2 102.0(9) . . . . ?
C3 Ru1 C1 C2 27.1(9) . . . . ?
C6 Ru1 C1 C2 130.9(13) . . . . ?
Cl1 Ru1 C1 C2 -74.1(9) . . . . ?
Cl2 Ru1 C1 C2 66(2) . . . . ?
Cl2 Ru1 C1 C2 -164.6(8) 2_454 . . . ?
C6 C1 C2 C3 0.7(19) . . . . ?
Ru1 C1 C2 C3 -54.6(11) . . . . ?
C6 C1 C2 Ru1 55.3(11) . . . . ?
C4 Ru1 C2 C3 31.4(8) . . . . ?
C5 Ru1 C2 C3 67.2(9) . . . . ?
C1 Ru1 C2 C3 133.9(13) . . . . ?
C6 Ru1 C2 C3 104.7(9) . . . . ?
Cl1 Ru1 C2 C3 -116.5(8) . . . . ?
Cl2 Ru1 C2 C3 -31.9(11) . . . . ?
Cl2 Ru1 C2 C3 158.8(7) 2_454 . . . ?
C4 Ru1 C2 C1 -102.5(9) . . . . ?
C5 Ru1 C2 C1 -66.7(9) . . . . ?
C3 Ru1 C2 C1 -133.9(13) . . . . ?
C6 Ru1 C2 C1 -29.2(9) . . . . ?
Cl1 Ru1 C2 C1 109.6(8) . . . . ?
Cl2 Ru1 C2 C1 -165.8(7) . . . . ?
Cl2 Ru1 C2 C1 24.9(12) 2_454 . . . ?
C1 C2 C3 C4 -0.1(18) . . . . ?
Ru1 C2 C3 C4 -54.2(10) . . . . ?
C1 C2 C3 Ru1 54.1(11) . . . . ?
C4 Ru1 C3 C2 -130.3(12) . . . . ?
C5 Ru1 C3 C2 -102.8(9) . . . . ?
C1 Ru1 C3 C2 -29.3(8) . . . . ?
C6 Ru1 C3 C2 -65.4(9) . . . . ?
Cl1 Ru1 C3 C2 67.5(8) . . . . ?
Cl2 Ru1 C3 C2 157.7(7) . . . . ?
Cl2 Ru1 C3 C2 -92(2) 2_454 . . . ?
C2 Ru1 C3 C4 130.3(12) . . . . ?
C5 Ru1 C3 C4 27.4(8) . . . . ?
C1 Ru1 C3 C4 101.0(9) . . . . ?
C6 Ru1 C3 C4 64.9(8) . . . . ?
Cl1 Ru1 C3 C4 -162.2(7) . . . . ?
Cl2 Ru1 C3 C4 -72.1(8) . . . . ?
Cl2 Ru1 C3 C4 39(2) 2_454 . . . ?
C2 C3 C4 C5 1.0(18) . . . . ?
Ru1 C3 C4 C5 -53.8(11) . . . . ?
C2 C3 C4 Ru1 54.8(10) . . . . ?
C2 Ru1 C4 C5 104.8(9) . . . . ?
C3 Ru1 C4 C5 133.9(12) . . . . ?
C1 Ru1 C4 C5 66.0(9) . . . . ?
C6 Ru1 C4 C5 29.9(8) . . . . ?
Cl1 Ru1 C4 C5 161.8(7) . . . . ?
Cl2 Ru1 C4 C5 -113.9(8) . . . . ?
Cl2 Ru1 C4 C5 -35.7(10) 2_454 . . . ?
C2 Ru1 C4 C3 -29.1(8) . . . . ?
C5 Ru1 C4 C3 -133.9(12) . . . . ?
C1 Ru1 C4 C3 -67.9(8) . . . . ?
C6 Ru1 C4 C3 -104.0(9) . . . . ?
Cl1 Ru1 C4 C3 27.9(11) . . . . ?
Cl2 Ru1 C4 C3 112.2(8) . . . . ?
Cl2 Ru1 C4 C3 -169.6(6) 2_454 . . . ?
C3 C4 C5 C6 -2.5(19) . . . . ?
Ru1 C4 C5 C6 -55.6(11) . . . . ?
C3 C4 C5 Ru1 53.2(11) . . . . ?
C2 Ru1 C5 C4 -64.7(9) . . . . ?
C3 Ru1 C5 C4 -29.1(9) . . . . ?
C1 Ru1 C5 C4 -103.5(9) . . . . ?
C6 Ru1 C5 C4 -131.6(11) . . . . ?
Cl1 Ru1 C5 C4 -84(2) . . . . ?
Cl2 Ru1 C5 C4 70.0(8) . . . . ?
Cl2 Ru1 C5 C4 153.4(8) 2_454 . . . ?
C2 Ru1 C5 C6 67.0(7) . . . . ?
C4 Ru1 C5 C6 131.6(11) . . . . ?
C3 Ru1 C5 C6 102.5(8) . . . . ?
C1 Ru1 C5 C6 28.1(7) . . . . ?
Cl1 Ru1 C5 C6 48(2) . . . . ?
Cl2 Ru1 C5 C6 -158.3(6) . . . . ?
Cl2 Ru1 C5 C6 -75.0(7) 2_454 . . . ?
C7 O1 C6 C1 173.2(11) . . . . ?
C7 O1 C6 C5 -5.3(19) . . . . ?
C7 O1 C6 Ru1 88.9(16) . . . . ?
C2 C1 C6 O1 179.2(10) . . . . ?
Ru1 C1 C6 O1 -127.3(10) . . . . ?
C2 C1 C6 C5 -2.1(18) . . . . ?
Ru1 C1 C6 C5 51.4(11) . . . . ?
C2 C1 C6 Ru1 -53.5(10) . . . . ?
C4 C5 C6 O1 -178.5(12) . . . . ?
Ru1 C5 C6 O1 126.6(13) . . . . ?
C4 C5 C6 C1 3.0(18) . . . . ?
Ru1 C5 C6 C1 -51.9(11) . . . . ?
C4 C5 C6 Ru1 54.9(11) . . . . ?
C2 Ru1 C6 O1 136.1(15) . . . . ?
C4 Ru1 C6 O1 -150.6(15) . . . . ?
C5 Ru1 C6 O1 -121.7(16) . . . . ?
C3 Ru1 C6 O1 171.2(14) . . . . ?
C1 Ru1 C6 O1 105.1(17) . . . . ?
Cl1 Ru1 C6 O1 70.2(14) . . . . ?
Cl2 Ru1 C6 O1 -89.5(14) . . . . ?
Cl2 Ru1 C6 O1 -14.4(13) 2_454 . . . ?
C2 Ru1 C6 C1 31.0(9) . . . . ?
C4 Ru1 C6 C1 104.3(9) . . . . ?
C5 Ru1 C6 C1 133.2(11) . . . . ?
C3 Ru1 C6 C1 66.1(9) . . . . ?
Cl1 Ru1 C6 C1 -34.9(10) . . . . ?
Cl2 Ru1 C6 C1 165.5(6) . . . . ?
Cl2 Ru1 C6 C1 -119.5(8) 2_454 . . . ?
C2 Ru1 C6 C5 -102.3(8) . . . . ?
C4 Ru1 C6 C5 -28.9(7) . . . . ?
C3 Ru1 C6 C5 -67.1(8) . . . . ?
C1 Ru1 C6 C5 -133.2(11) . . . . ?
Cl1 Ru1 C6 C5 -168.2(6) . . . . ?
Cl2 Ru1 C6 C5 32.2(9) . . . . ?
Cl2 Ru1 C6 C5 107.3(7) 2_454 . . . ?
C6 O1 C7 C8 178.3(11) . . . . ?
O1 C7 C8 O2 62.6(16) . . . . ?
